data_2011180
loop_
_publ_author_name
'Ward, Mark F.'
'Wardell, Solange M. S. V.'
'Wardell, James L.'
'Low, John N.'
'Glidewell, Christopher'

_publ_section_title
;
 Hydrogen-bonded molecular ladders in
 <i>trans</i>-1,2-bis(2-nitroanilino)cyclohexane
;
_journal_issue 7
_journal_name_full 'Acta Crystallographica Section C'
_journal_page_first 865
_journal_page_last 867
_journal_paper_doi 10.1107/S0108270100006260
_journal_volume 56
_journal_year 2000
_chemical_formula_moiety 'C18 H20 N4 O4'
_chemical_formula_sum 'C18 H20 N4 O4'
_chemical_formula_weight 356.38
_chemical_name_systematic
;
 Trans-1,2-bis(2-nitroanilino)cyclohexane
;
_space_group_IT_number 14
_symmetry_cell_setting monoclinic
_symmetry_space_group_name_Hall '-P 2yn'
_symmetry_space_group_name_H-M 'P 1 21/n 1'
_cell_angle_alpha 90.00
_cell_angle_beta 105.594(7)
_cell_angle_gamma 90.00
_cell_formula_units_Z 8
_cell_length_a 13.1140(10)
_cell_length_b 12.7121(19)
_cell_length_c 20.959(3)
_cell_measurement_reflns_used 6356
_cell_measurement_temperature 150(2)
_cell_measurement_theta_max 25.87
_cell_measurement_theta_min 1.66
_cell_volume 3365.4(8)
_computing_cell_refinement 'DENZO (Otwinowski & Minor, 1997)'
_computing_data_collection 'Kappa-CCD server software (Nonius, 1997)'
_computing_data_reduction DENZO
_computing_molecular_graphics 'PLATON (Spek, 1999)'
_computing_publication_material 'SHELXL97  and WordPerfect macro PRPKAPPA (Ferguson, 1999)'
_computing_structure_refinement 'SHELXL97 (Sheldrick, 1997)'
_computing_structure_solution 'SHELXS97 (Sheldrick, 1997)'
_diffrn_ambient_temperature 150(2)
_diffrn_measured_fraction_theta_full .929
_diffrn_measured_fraction_theta_max .929
_diffrn_measurement_device_type Kappa-CCD
_diffrn_measurement_method '\f scans and \w scans with \k offsets'
_diffrn_radiation_monochromator graphite
_diffrn_radiation_source 'fine-focus sealed X-ray tube'
_diffrn_radiation_type 'Mo K\a'
_diffrn_radiation_wavelength .71073
_diffrn_reflns_av_R_equivalents .107
_diffrn_reflns_av_sigmaI/netI .3375
_diffrn_reflns_limit_h_max 15
_diffrn_reflns_limit_h_min -16
_diffrn_reflns_limit_k_max 15
_diffrn_reflns_limit_k_min -14
_diffrn_reflns_limit_l_max 25
_diffrn_reflns_limit_l_min -23
_diffrn_reflns_number 19380
_diffrn_reflns_theta_full 25.87
_diffrn_reflns_theta_max 25.87
_diffrn_reflns_theta_min 1.66
_diffrn_standards_decay_% negligible
_exptl_absorpt_coefficient_mu .102
_exptl_absorpt_correction_T_max .9980
_exptl_absorpt_correction_T_min .9701
_exptl_absorpt_correction_type multi-scan
_exptl_absorpt_process_details '(Sortav; Blessing, 1995, 1997)'
_exptl_crystal_colour orange
_exptl_crystal_density_diffrn 1.407
_exptl_crystal_density_method 'not measured'
_exptl_crystal_description needle
_exptl_crystal_F_000 1504
_exptl_crystal_size_max .30
_exptl_crystal_size_mid .03
_exptl_crystal_size_min .02
_refine_diff_density_max .405
_refine_diff_density_min -.407
_refine_ls_extinction_method none
_refine_ls_goodness_of_fit_ref .862
_refine_ls_hydrogen_treatment constr
_refine_ls_matrix_type full
_refine_ls_number_parameters 472
_refine_ls_number_reflns 6356
_refine_ls_number_restraints 0
_refine_ls_restrained_S_all .862
_refine_ls_R_factor_all .2831
_refine_ls_R_factor_gt .0668
_refine_ls_shift/su_max .003
_refine_ls_shift/su_mean .000
_refine_ls_structure_factor_coef Fsqd
_refine_ls_weighting_details 'w = 1/[\s^2^(Fo^2^)+(0.0276P)^2^] where P=(Fo^2^+2Fc^2^)/3'
_refine_ls_weighting_scheme calc
_refine_ls_wR_factor_ref .1403
_reflns_number_gt 1853
_reflns_number_total 6356
_reflns_threshold_expression I>2\s(I)
_cod_data_source_file sk1388.cif
_cod_data_source_block I
_cod_depositor_comments
;
The following automatic conversions were performed:

'_exptl_absorpt_correction_type' value 'Multi-scan' changed to
'multi-scan' according to
/home/saulius/struct/CIF-dictionaries/cif_core.dic dictionary named
'cif_core.dic' version 2.4.1 from 2010-06-29.

Automatic conversion script
Id: cif_fix_values 1715 2011-07-08 13:25:40Z adriana 

The following automatic conversions were performed:

'_refine_ls_weighting_scheme' value 'w =
1/[\s^2^(Fo^2^)+(0.0276P)^2^] where P=(Fo^2^+2Fc^2^)/3' was changed
to 'calc'. New tag '_refine_ls_weighting_details' was created. The
value of the new tag was set to 'w = 1/[\s^2^(Fo^2^)+(0.0276P)^2^]
where P=(Fo^2^+2Fc^2^)/3'.

Automatic conversion script
Id: cif_fix_values 3143 2015-03-26 13:38:13Z robertas 
;
_cod_original_cell_volume 3365.3(8)
_cod_original_sg_symbol_H-M 'P 21/n'
_cod_database_code 2011180
_cod_database_fobs_code 2011180

loop_
_symmetry_equiv_pos_as_xyz
'x, y, z'
'-x+1/2, y+1/2, -z+1/2'
'-x, -y, -z'
'x+1/2, -y+1/2, z+1/2'

loop_
_atom_site_label
_atom_site_fract_x
_atom_site_fract_y
_atom_site_fract_z
_atom_site_U_iso_or_equiv
_atom_site_adp_type
_atom_site_calc_flag
_atom_site_refinement_flags
_atom_site_occupancy
_atom_site_disorder_assembly
_atom_site_disorder_group
_atom_site_type_symbol
O1 -.0423(2) .0934(3) .18727(18) .0341(10) Uani d . 1 . . O
O2 -.0812(2) .0784(3) .07987(18) .0428(11) Uani d . 1 . . O
O3 .4292(2) .2568(3) .18483(17) .0367(11) Uani d . 1 . . O
O4 .3822(2) .2938(3) .0798(2) .0637(14) Uani d . 1 . . O
N1 .1558(2) .0794(3) .2596(2) .0224(11) Uani d . 1 . . N
N2 .2899(2) .2593(3) .2538(2) .0213(11) Uani d . 1 . . N
N3 -.0155(3) .0787(3) .1349(2) .0293(12) Uani d . 1 . . N
N4 .3605(3) .2822(3) .1335(2) .0349(13) Uani d . 1 . . N
C1 .2376(3) .1133(4) .3184(2) .0227(14) Uani d . 1 . . C
C2 .2623(3) .2320(4) .3147(2) .0234(14) Uani d . 1 . . C
C3 .3509(3) .2620(4) .3748(2) .0212(13) Uani d . 1 . . C
C4 .3212(3) .2395(4) .4389(2) .0263(14) Uani d . 1 . . C
C5 .2907(3) .1241(4) .4418(2) .0283(14) Uani d . 1 . . C
C6 .2043(3) .0915(4) .3808(2) .0219(14) Uani d . 1 . . C
C7 .1741(3) .0554(4) .2005(3) .0195(14) Uani d . 1 . . C
C8 .0941(3) .0568(4) .1390(3) .0244(14) Uani d . 1 . . C
C9 .1182(3) .0397(3) .0787(3) .0248(14) Uani d . 1 . . C
C10 .2195(4) .0147(4) .0777(3) .0325(15) Uani d . 1 . . C
C11 .2972(4) .0066(4) .1367(3) .0305(15) Uani d . 1 . . C
C12 .2767(3) .0263(4) .1961(3) .0253(15) Uani d . 1 . . C
C13 .2224(3) .2896(4) .1960(3) .0203(13) Uani d . 1 . . C
C14 .2540(3) .3003(4) .1367(3) .0219(14) Uani d . 1 . . C
C15 .1811(3) .3276(4) .0765(3) .0294(14) Uani d . 1 . . C
C16 .0777(3) .3478(4) .0739(3) .0307(15) Uani d . 1 . . C
C17 .0464(3) .3407(4) .1318(3) .0266(14) Uani d . 1 . . C
C18 .1153(3) .3127(4) .1906(3) .0254(14) Uani d . 1 . . C
O5 .5095(2) .0850(3) .30688(17) .0296(10) Uani d . 1 . . O
O6 .5671(2) .0848(3) .41390(18) .0415(11) Uani d . 1 . . O
O7 .9749(2) .2546(3) .29533(18) .0350(11) Uani d . 1 . . O
O8 1.0252(2) .2997(3) .39799(17) .0442(12) Uani d . 1 . . O
N5 .6430(3) .0703(3) .2333(2) .0230(11) Uani d . 1 . . N
N6 .7745(2) .2553(3) .2315(2) .0237(12) Uani d . 1 . . N
N7 .5837(3) .0761(3) .3592(2) .0269(12) Uani d . 1 . . N
N8 .9540(3) .2818(3) .3474(2) .0299(13) Uani d . 1 . . N
C19 .6707(3) .1031(4) .1734(2) .0191(13) Uani d . 1 . . C
C20 .6915(3) .2228(4) .1734(2) .0230(14) Uani d . 1 . . C
C21 .7222(3) .2526(4) .1105(2) .0230(14) Uani d . 1 . . C
C22 .6342(3) .2244(4) .0494(2) .0278(14) Uani d . 1 . . C
C23 .6088(3) .1071(4) .0496(2) .0281(14) Uani d . 1 . . C
C24 .5809(3) .0754(4) .1126(2) .0239(14) Uani d . 1 . . C
C25 .7146(3) .0511(4) .2936(3) .0205(14) Uani d . 1 . . C
C26 .6895(3) .0560(4) .3547(3) .0207(14) Uani d . 1 . . C
C27 .7663(3) .0433(3) .4147(3) .0296(15) Uani d . 1 . . C
C28 .8681(4) .0229(4) .4156(3) .0323(15) Uani d . 1 . . C
C29 .8946(3) .0138(4) .3561(3) .0311(16) Uani d . 1 . . C
C30 .8210(3) .0270(3) .2973(3) .0230(14) Uani d . 1 . . C
C31 .7611(3) .2838(4) .2900(3) .0226(14) Uani d . 1 . . C
C32 .8450(3) .2950(4) .3485(3) .0211(14) Uani d . 1 . . C
C33 .8279(4) .3155(4) .4103(3) .0270(14) Uani d . 1 . . C
C34 .7284(3) .3330(4) .4165(3) .0302(14) Uani d . 1 . . C
C35 .6436(3) .3301(4) .3583(3) .0302(15) Uani d . 1 . . C
C36 .6593(3) .3073(4) .2987(2) .0240(14) Uani d . 1 . . C
H1N1 .0904 .0742 .2627 .027 Uiso calc R 1 . . H
H1N2 .3574 .2555 .2549 .026 Uiso calc R 1 . . H
H1 .3037 .0727 .3205 .014(5) Uiso calc R 1 . . H
H2 .1977 .2728 .3160 .014(5) Uiso calc R 1 . . H
H3A .3669 .3378 .3726 .022(3) Uiso calc R 1 . . H
H3B .4155 .2219 .3745 .022(3) Uiso calc R 1 . . H
H4A .2610 .2848 .4415 .022(3) Uiso calc R 1 . . H
H4B .3819 .2561 .4773 .022(3) Uiso calc R 1 . . H
H5A .3540 .0796 .4454 .022(3) Uiso calc R 1 . . H
H5B .2658 .1122 .4818 .022(3) Uiso calc R 1 . . H
H6A .1893 .0155 .3834 .022(3) Uiso calc R 1 . . H
H6B .1385 .1308 .3794 .022(3) Uiso calc R 1 . . H
H9 .0641 .0455 .0383 .028(3) Uiso calc R 1 . . H
H10 .2359 .0032 .0368 .028(3) Uiso calc R 1 . . H
H11 .3667 -.0133 .1360 .028(3) Uiso calc R 1 . . H
H12 .3327 .0205 .2356 .028(3) Uiso calc R 1 . . H
H15 .2039 .3319 .0372 .028(3) Uiso calc R 1 . . H
H16 .0284 .3664 .0333 .028(3) Uiso calc R 1 . . H
H17 -.0250 .3557 .1306 .028(3) Uiso calc R 1 . . H
H18 .0904 .3087 .2291 .028(3) Uiso calc R 1 . . H
H1N5 .5754 .0622 .2307 .028 Uiso calc R 1 . . H
H1N6 .8396 .2561 .2277 .028 Uiso calc R 1 . . H
H19 .7361 .0649 .1708 .014(5) Uiso calc R 1 . . H
H20 .6247 .2606 .1736 .014(5) Uiso calc R 1 . . H
H21A .7363 .3291 .1107 .022(3) Uiso calc R 1 . . H
H21B .7878 .2151 .1094 .022(3) Uiso calc R 1 . . H
H22A .6564 .2419 .0090 .022(3) Uiso calc R 1 . . H
H22B .5700 .2660 .0487 .022(3) Uiso calc R 1 . . H
H23A .5487 .0905 .0109 .022(3) Uiso calc R 1 . . H
H23B .6709 .0659 .0455 .022(3) Uiso calc R 1 . . H
H24A .5674 -.0012 .1120 .022(3) Uiso calc R 1 . . H
H24B .5155 .1122 .1150 .022(3) Uiso calc R 1 . . H
H27 .7472 .0488 .4552 .028(3) Uiso calc R 1 . . H
H28 .9206 .0149 .4565 .028(3) Uiso calc R 1 . . H
H29 .9656 -.0019 .3565 .028(3) Uiso calc R 1 . . H
H30 .8418 .0199 .2575 .028(3) Uiso calc R 1 . . H
H33 .8864 .3174 .4486 .028(3) Uiso calc R 1 . . H
H34 .7165 .3467 .4584 .028(3) Uiso calc R 1 . . H
H35 .5739 .3445 .3611 .028(3) Uiso calc R 1 . . H
H36 .5999 .3069 .2608 .028(3) Uiso calc R 1 . . H

loop_
_atom_site_aniso_label
_atom_site_aniso_U_11
_atom_site_aniso_U_22
_atom_site_aniso_U_33
_atom_site_aniso_U_12
_atom_site_aniso_U_13
_atom_site_aniso_U_23
O1 .0243(19) .052(3) .026(3) -.0009(16) .0065(17) -.007(2)
O2 .0281(19) .067(3) .026(3) .0057(18) -.0057(18) -.006(2)
O3 .0206(18) .060(3) .028(3) .0010(18) .0050(17) .005(2)
O4 .045(2) .124(4) .031(3) .020(2) .026(2) .022(3)
N1 .014(2) .033(3) .021(3) -.0040(18) .007(2) -.003(2)
N2 .013(2) .034(3) .020(3) -.0014(19) .009(2) -.005(3)
N3 .028(3) .027(3) .031(4) .000(2) .005(2) -.005(3)
N4 .029(3) .048(4) .029(4) .001(2) .010(3) .004(3)
C1 .019(3) .029(4) .020(4) .007(2) .003(3) .000(3)
C2 .019(3) .030(4) .022(4) .008(2) .006(2) .000(3)
C3 .021(3) .023(4) .018(4) .000(2) .003(2) -.005(3)
C4 .022(3) .037(4) .014(4) .003(2) -.004(2) -.002(3)
C5 .037(3) .024(4) .025(4) -.001(3) .010(3) .003(3)
C6 .021(3) .021(3) .023(4) -.001(2) .004(2) .003(3)
C7 .021(3) .016(3) .024(4) -.003(2) .009(3) -.004(3)
C8 .024(3) .027(4) .023(4) -.001(2) .008(3) -.003(3)
C9 .030(3) .020(4) .022(4) -.003(2) .001(3) .003(3)
C10 .047(3) .024(4) .033(5) .000(3) .024(3) -.004(3)
C11 .025(3) .028(4) .039(5) -.003(2) .009(3) -.013(3)
C12 .022(3) .026(4) .025(4) -.001(2) .002(3) -.009(3)
C13 .019(3) .021(4) .019(4) .000(2) .000(2) .002(3)
C14 .022(3) .021(4) .025(4) -.004(2) .009(3) -.003(3)
C15 .033(3) .038(4) .018(4) -.002(3) .008(3) -.001(3)
C16 .033(3) .031(4) .025(4) .001(2) .002(3) -.002(3)
C17 .025(3) .025(4) .032(4) .005(2) .011(3) .003(3)
C18 .020(3) .026(4) .030(4) -.006(2) .006(3) .003(3)
O5 .0246(17) .044(3) .019(3) .0006(17) .0038(16) -.001(2)
O6 .042(2) .061(3) .027(3) .0044(18) .020(2) .003(2)
O7 .0224(19) .058(3) .027(3) -.0009(16) .0102(17) -.010(2)
O8 .0260(19) .071(3) .029(3) .0035(18) -.0040(18) -.019(2)
N5 .017(2) .035(3) .018(3) -.0073(19) .007(2) .001(3)
N6 .015(2) .037(3) .019(3) -.0035(18) .005(2) -.002(2)
N7 .033(3) .026(3) .027(4) -.003(2) .017(2) .003(3)
N8 .025(3) .031(3) .032(4) -.003(2) .005(2) -.004(3)
C19 .016(2) .019(4) .022(4) .000(2) .004(2) .003(3)
C20 .015(3) .037(4) .017(4) .002(2) .005(2) -.004(3)
C21 .022(3) .026(4) .021(4) .001(2) .006(2) .003(3)
C22 .026(3) .039(4) .019(4) .004(3) .007(2) .008(3)
C23 .027(3) .037(4) .017(4) .001(3) -.001(2) .001(3)
C24 .026(3) .023(4) .023(4) -.002(2) .007(3) -.003(3)
C25 .022(3) .015(4) .024(4) -.003(2) .003(3) -.001(3)
C26 .018(3) .025(4) .021(4) -.002(2) .009(3) -.003(3)
C27 .030(3) .033(4) .024(4) .003(3) .004(3) .004(3)
C28 .032(3) .042(4) .017(4) .002(3) -.003(3) .002(3)
C29 .020(3) .034(4) .036(5) .005(2) .002(3) .004(3)
C30 .017(3) .023(4) .030(4) -.001(2) .008(3) .001(3)
C31 .021(3) .025(4) .024(4) -.005(2) .009(3) .004(3)
C32 .020(3) .025(4) .021(4) -.002(2) .010(3) -.001(3)
C33 .035(3) .024(4) .020(4) -.006(2) .003(3) -.004(3)
C34 .040(3) .033(4) .023(4) -.003(3) .020(3) -.012(3)
C35 .026(3) .034(4) .034(4) -.006(2) .016(3) -.004(3)
C36 .022(3) .029(4) .021(4) .001(2) .006(2) -.002(3)

loop_
_atom_type_symbol
_atom_type_description
_atom_type_scat_dispersion_real
_atom_type_scat_dispersion_imag
_atom_type_scat_source
C C .0033 .0016 'International Tables Vol C Tables 4.2.6.8 and 6.1.1.4'
H H .0000 .0000 'International Tables Vol C Tables 4.2.6.8 and 6.1.1.4'
N N .0061 .0033 'International Tables Vol C Tables 4.2.6.8 and 6.1.1.4'
O O .0106 .0060 'International Tables Vol C Tables 4.2.6.8 and 6.1.1.4'

loop_
_geom_angle_atom_site_label_1
_geom_angle_atom_site_label_2
_geom_angle_atom_site_label_3
_geom_angle
_geom_angle_publ_flag
C1 N1 C7 124.3(4) y
C7 N1 H1N1 117.8 no
C1 N1 H1N1 117.8 no
C2 N2 C13 126.5(4) y
C13 N2 H1N2 116.7 no
C2 N2 H1N2 116.7 no
O1 N3 O2 121.8(4) y
O2 N3 C8 119.1(5) no
O1 N3 C8 119.0(4) no
O3 N4 O4 121.7(4) y
O4 N4 C14 119.1(5) no
O3 N4 C14 119.2(5) no
N1 C1 C6 110.9(4) no
N1 C1 C2 111.2(4) no
C6 C1 C2 109.5(4) no
N1 C1 H1 108.4 no
C6 C1 H1 108.4 no
C2 C1 H1 108.4 no
N2 C2 C3 110.6(4) no
N2 C2 C1 112.3(4) no
C3 C2 C1 109.1(4) no
N2 C2 H2 108.2 no
C3 C2 H2 108.2 no
C1 C2 H2 108.2 no
C2 C3 C4 111.4(4) no
C2 C3 H3A 109.3 no
C4 C3 H3A 109.3 no
C2 C3 H3B 109.3 no
C4 C3 H3B 109.3 no
H3A C3 H3B 108.0 no
C3 C4 C5 110.3(4) no
C3 C4 H4A 109.6 no
C5 C4 H4A 109.6 no
C3 C4 H4B 109.6 no
C5 C4 H4B 109.6 no
H4A C4 H4B 108.1 no
C6 C5 C4 111.9(4) no
C6 C5 H5A 109.2 no
C4 C5 H5A 109.2 no
C6 C5 H5B 109.2 no
C4 C5 H5B 109.2 no
H5A C5 H5B 107.9 no
C1 C6 C5 110.7(4) no
C1 C6 H6A 109.5 no
C5 C6 H6A 109.5 no
C1 C6 H6B 109.5 no
C5 C6 H6B 109.5 no
H6A C6 H6B 108.1 no
N1 C7 C12 121.4(5) no
N1 C7 C8 123.6(4) no
C8 C7 C12 115.0(5) y
C7 C8 C9 121.7(4) ?
C7 C8 N3 122.3(5) y
C9 C8 N3 116.0(5) y
C10 C9 C8 120.2(5) no
C10 C9 H9 119.9 no
C8 C9 H9 119.9 no
C9 C10 C11 119.3(5) no
C9 C10 H10 120.3 no
C11 C10 H10 120.3 no
C12 C11 C10 121.7(5) no
C12 C11 H11 119.2 no
C10 C11 H11 119.2 no
C11 C12 C7 121.9(5) no
C11 C12 H12 119.0 no
C7 C12 H12 119.0 no
N2 C13 C18 122.1(5) no
N2 C13 C14 122.5(4) no
C14 C13 C18 115.4(5) y
C13 C14 C15 121.4(4) ?
C13 C14 N4 122.9(5) y
C15 C14 N4 115.6(5) y
C16 C15 C14 120.6(5) no
C16 C15 H15 119.7 no
C14 C15 H15 119.7 no
C15 C16 C17 118.5(5) no
C15 C16 H16 120.7 no
C17 C16 H16 120.7 no
C18 C17 C16 121.9(5) no
C18 C17 H17 119.1 no
C16 C17 H17 119.1 no
C17 C18 C13 122.1(5) no
C17 C18 H18 119.0 no
C13 C18 H18 119.0 no
C19 N5 C25 125.0(4) y
C25 N5 H1N5 117.5 no
C19 N5 H1N5 117.5 no
C20 N6 C31 126.3(4) y
C31 N6 H1N6 116.8 no
C20 N6 H1N6 116.8 no
O5 N7 O6 121.0(4) y
O6 N7 C26 119.6(4) no
O5 N7 C26 119.4(4) no
O7 N8 O8 120.8(4) y
O8 N8 C32 119.3(5) no
O7 N8 C32 119.9(4) no
N5 C19 C24 109.7(4) no
N5 C19 C20 111.5(4) no
C24 C19 C20 108.9(4) no
N5 C19 H19 108.9 no
C24 C19 H19 108.9 no
C20 C19 H19 108.9 no
N6 C20 C21 110.0(4) no
N6 C20 C19 111.8(4) no
C21 C20 C19 109.4(4) no
N6 C20 H20 108.5 no
C21 C20 H20 108.5 no
C19 C20 H20 108.5 no
C22 C21 C20 110.7(4) no
C22 C21 H21A 109.5 no
C20 C21 H21A 109.5 no
C22 C21 H21B 109.5 no
C20 C21 H21B 109.5 no
H21A C21 H21B 108.1 no
C21 C22 C23 110.1(4) no
C21 C22 H22A 109.6 no
C23 C22 H22A 109.6 no
C21 C22 H22B 109.6 no
C23 C22 H22B 109.6 no
H22A C22 H22B 108.1 no
C24 C23 C22 111.4(4) no
C24 C23 H23A 109.3 no
C22 C23 H23A 109.3 no
C24 C23 H23B 109.3 no
C22 C23 H23B 109.3 no
H23A C23 H23B 108.0 no
C23 C24 C19 110.7(4) no
C23 C24 H24A 109.5 no
C19 C24 H24A 109.5 no
C23 C24 H24B 109.5 no
C19 C24 H24B 109.5 no
H24A C24 H24B 108.1 no
N5 C25 C26 123.9(4) no
N5 C25 C30 120.6(5) no
C26 C25 C30 115.4(5) y
C25 C26 C27 121.8(5) ?
C25 C26 N7 122.3(5) y
C27 C26 N7 115.9(5) y
C28 C27 C26 120.4(5) no
C28 C27 H27 119.8 no
C26 C27 H27 119.8 no
C27 C28 C29 119.2(5) no
C27 C28 H28 120.4 no
C29 C28 H28 120.4 no
C30 C29 C28 121.1(5) no
C30 C29 H29 119.4 no
C28 C29 H29 119.4 no
C29 C30 C25 122.0(5) no
C29 C30 H30 119.0 no
C25 C30 H30 119.0 no
N6 C31 C32 124.0(4) no
N6 C31 C36 122.1(4) no
C32 C31 C36 113.9(5) y
C31 C32 C33 122.7(4) ?
C31 C32 N8 121.0(5) y
C33 C32 N8 116.3(4) y
C34 C33 C32 120.9(5) no
C34 C33 H33 119.5 no
C32 C33 H33 119.5 no
C33 C34 C35 117.8(5) no
C33 C34 H34 121.1 no
C35 C34 H34 121.1 no
C36 C35 C34 121.6(4) no
C36 C35 H35 119.2 no
C34 C35 H35 119.2 no
C35 C36 C31 122.8(5) no
C35 C36 H36 118.6 no
C31 C36 H36 118.6 no

loop_
_geom_bond_atom_site_label_1
_geom_bond_atom_site_label_2
_geom_bond_site_symmetry_2
_geom_bond_distance
_geom_bond_publ_flag
O1 N3 . 1.253(5) y
O2 N3 . 1.240(5) y
O3 N4 . 1.247(5) y
O4 N4 . 1.242(5) y
N1 C1 . 1.465(5) y
N1 C7 . 1.357(5) y
N1 H1N1 . .8800 no
N2 C2 . 1.459(5) y
N2 C13 . 1.351(5) y
N2 H1N2 . .8800 no
N3 C8 . 1.444(5) y
N4 C14 . 1.435(5) y
C1 C6 . 1.513(6) no
C1 C2 . 1.549(6) no
C1 H1 . 1.0000 no
C2 C3 . 1.515(5) no
C2 H2 . 1.0000 no
C3 C4 . 1.523(6) no
C3 H3A . .9900 no
C3 H3B . .9900 no
C4 C5 . 1.526(5) no
C4 H4A . .9900 no
C4 H4B . .9900 no
C5 C6 . 1.520(5) no
C5 H5A . .9900 no
C5 H5B . .9900 no
C6 H6A . .9900 no
C6 H6B . .9900 no
C7 C8 . 1.427(6) ?
C8 C9 . 1.400(6) ?
C9 C10 . 1.371(5) ?
C9 H9 . .9500 no
C10 C11 . 1.378(6) ?
C10 H10 . .9500 no
C11 C12 . 1.365(6) ?
C11 H11 . .9500 no
C12 C7 . 1.423(5) ?
C12 H12 . .9500 no
C13 C14 . 1.419(6) ?
C14 C15 . 1.407(6) ?
C15 C16 . 1.368(5) ?
C15 H15 . .9500 no
C16 C17 . 1.385(6) ?
C16 H16 . .9500 no
C17 C18 . 1.365(6) ?
C17 H17 . .9500 no
C18 C13 . 1.409(5) ?
C18 H18 . .9500 no
O5 N7 . 1.261(4) y
O6 N7 . 1.227(5) y
O7 N8 . 1.244(5) y
O8 N8 . 1.231(4) y
N5 C19 . 1.459(5) y
N5 C25 . 1.379(5) y
N5 H1N5 . .8800 no
N6 C20 . 1.458(5) y
N6 C31 . 1.334(5) y
N6 H1N6 . .8800 no
N7 C26 . 1.437(5) y
N8 C32 . 1.445(5) y
C19 C24 . 1.525(5) no
C19 C20 . 1.545(6) no
C19 H19 . 1.0000 no
C20 C21 . 1.525(6) no
C20 H20 . 1.0000 no
C21 C22 . 1.519(5) no
C21 H21A . .9900 no
C21 H21B . .9900 no
C22 C23 . 1.529(6) no
C22 H22A . .9900 no
C22 H22B . .9900 no
C23 C24 . 1.517(6) no
C23 H23A . .9900 no
C23 H23B . .9900 no
C24 H24A . .9900 no
C24 H24B . .9900 no
C25 C26 . 1.407(6) ?
C26 C27 . 1.394(6) ?
C27 C28 . 1.355(5) ?
C27 H27 . .9500 no
C28 C29 . 1.388(6) ?
C28 H28 . .9500 no
C29 C30 . 1.355(6) ?
C29 H29 . .9500 no
C30 C25 . 1.410(5) ?
C30 H30 . .9500 no
C31 C32 . 1.417(6) ?
C32 C33 . 1.398(6) ?
C33 C34 . 1.364(5) ?
C33 H33 . .9500 no
C34 C35 . 1.413(6) ?
C34 H34 . .9500 no
C35 C36 . 1.351(6) ?
C35 H35 . .9500 no
C36 C31 . 1.427(5) ?
C36 H36 . .9500 no

loop_
_geom_hbond_atom_site_label_D
_geom_hbond_atom_site_label_H
_geom_hbond_atom_site_label_A
_geom_hbond_site_symmetry_A
_geom_hbond_distance_DH
_geom_hbond_distance_HA
_geom_hbond_distance_DA
_geom_hbond_angle_DHA
_geom_hbond_publ_flag
N1 H11N O1 . .88 2.03 2.638(5) 126 y
N2 H12N O3 . .88 1.95 2.617(4) 132 y
N5 H15N O5 . .88 2.03 2.632(5) 125 y
N6 H16N O7 . .88 1.95 2.609(4) 131 y
C12 H12 O5 . .95 2.53 3.385(6) 149 y
C18 H18 O7 1_455 .95 2.41 3.306(6) 156 y
C30 H30 O1 1_655 .95 2.56 3.386(6) 146 y
C36 H36 O3 . .95 2.46 3.368(5) 160 y

loop_
_geom_torsion_atom_site_label_1
_geom_torsion_atom_site_label_2
_geom_torsion_atom_site_label_3
_geom_torsion_atom_site_label_4
_geom_torsion
_geom_torsion_publ_flag
C7 N1 C1 C6 -156.9(4) no
C7 N1 C1 C2 81.0(5) no
C13 N2 C2 C3 -147.7(4) no
C13 N2 C2 C1 90.1(5) no
N1 C1 C2 N2 -54.2(5) y
C6 C1 C2 N2 -177.1(4) no
N1 C1 C2 C3 -177.3(4) no
C6 C1 C2 C3 59.8(5) no
N2 C2 C3 C4 177.0(4) no
C1 C2 C3 C4 -59.0(5) no
C2 C3 C4 C5 56.1(5) no
C3 C4 C5 C6 -54.1(5) no
N1 C1 C6 C5 178.4(4) no
C2 C1 C6 C5 -58.5(5) no
C4 C5 C6 C1 56.3(5) no
C1 N1 C7 C12 21.9(7) no
C1 N1 C7 C8 -158.2(4) no
N1 C7 C8 C9 174.8(5) no
C12 C7 C8 C9 -5.4(7) no
N1 C7 C8 N3 -3.4(8) no
C12 C7 C8 N3 176.4(4) no
O2 N3 C8 C9 1.9(7) no
O1 N3 C8 C9 179.2(4) no
O1 N3 C8 C7 -2.5(7) y
O2 N3 C8 C7 -179.8(5) y
C7 C8 C9 C10 4.0(7) no
N3 C8 C9 C10 -177.7(4) no
C8 C9 C10 C11 .0(7) no
C9 C10 C11 C12 -2.3(8) no
C10 C11 C12 C7 .6(8) no
N1 C7 C12 C11 -177.0(5) no
C8 C7 C12 C11 3.1(7) no
C2 N2 C13 C18 9.0(7) no
C2 N2 C13 C14 -170.9(4) no
N2 C13 C14 C15 177.1(4) no
C18 C13 C14 C15 -2.8(7) no
N2 C13 C14 N4 -1.5(7) no
C18 C13 C14 N4 178.6(4) no
O4 N4 C14 C15 1.8(7) no
O3 N4 C14 C15 -179.4(4) no
O3 N4 C14 C13 -.7(7) y
O4 N4 C14 C13 -179.5(5) y
C13 C14 C15 C16 2.1(8) no
N4 C14 C15 C16 -179.2(4) no
C14 C15 C16 C17 -.1(7) no
C15 C16 C17 C18 -1.0(8) no
C16 C17 C18 C13 .1(8) no
N2 C13 C18 C17 -178.2(5) no
C14 C13 C18 C17 1.7(7) no
C25 N5 C19 C24 157.7(4) no
C25 N5 C19 C20 -81.5(5) no
C31 N6 C20 C21 149.7(5) no
C31 N6 C20 C19 -88.6(6) no
N5 C19 C20 N6 56.9(5) y
C24 C19 C20 N6 178.1(4) no
N5 C19 C20 C21 178.9(3) no
C24 C19 C20 C21 -59.8(5) no
N6 C20 C21 C22 -177.1(4) no
C19 C20 C21 C22 59.8(5) no
C20 C21 C22 C23 -57.3(5) no
C21 C22 C23 C24 55.8(5) no
C22 C23 C24 C19 -57.2(5) no
N5 C19 C24 C23 -179.0(4) no
C20 C19 C24 C23 58.7(5) no
C19 N5 C25 C26 156.7(5) no
C19 N5 C25 C30 -21.8(7) no
N5 C25 C26 C27 -175.4(4) no
C30 C25 C26 C27 3.2(7) no
N5 C25 C26 N7 3.7(7) no
C30 C25 C26 N7 -177.8(4) no
O6 N7 C26 C27 2.8(7) no
O5 N7 C26 C27 -177.7(4) no
O5 N7 C26 C25 3.2(7) y
O6 N7 C26 C25 -176.3(5) y
C25 C26 C27 C28 -1.6(7) no
N7 C26 C27 C28 179.2(4) no
C26 C27 C28 C29 -.7(7) no
C27 C28 C29 C30 1.3(8) no
C28 C29 C30 C25 .4(8) no
N5 C25 C30 C29 176.1(4) no
C26 C25 C30 C29 -2.5(7) no
C20 N6 C31 C32 167.2(4) no
C20 N6 C31 C36 -13.6(8) no
N6 C31 C32 C33 -173.9(5) no
C36 C31 C32 C33 6.8(7) no
N6 C31 C32 N8 3.8(7) no
C36 C31 C32 N8 -175.4(4) no
O8 N8 C32 C33 -7.4(6) no
O7 N8 C32 C33 174.0(5) no
O7 N8 C32 C31 -4.0(7) y
O8 N8 C32 C31 174.7(5) y
C31 C32 C33 C34 -4.5(8) no
N8 C32 C33 C34 177.6(4) no
C32 C33 C34 C35 -.3(7) no
C33 C34 C35 C36 2.2(8) no
C34 C35 C36 C31 .6(8) no
N6 C31 C36 C35 175.9(5) no
C32 C31 C36 C35 -4.9(7) no
